data_7008742
loop_
_publ_author_name
'Aragoni, M. Carla'
'Arca, Massimiliano'
'Bencini, Andrea'
'Blake, Alexander J.'
'Caltagirone, Claudia'
'Decortes, Antonello'
'Demartin, Francesco'
'Devillanova, Francesco A.'
'Faggi, Enrico'
'Dolci, Luisa Stella'
'Garau, Alessandra'
'Isaia, Francesco'
'Lippolis, Vito'
'Prodi, Luca'
'Wilson, Claire'
'Valtancoli, Barbara'
'Zaccheroni, Nelsi'

_publ_section_title
;
 Coordination chemistry of N-aminopropyl pendant arm derivatives of
 mixed N/S-, and N/S/O-donor macrocycles, and construction of selective
 fluorimetric chemosensors for heavy metal ions.
;
_journal_issue 18
_journal_name_full 'Dalton transactions (Cambridge, England : 2003)'
_journal_page_first 2994
_journal_page_last 3004
_journal_paper_doi 10.1039/b506785e
_journal_year 2005
_chemical_formula_sum 'C8 H18 Cd N4 O7 S'
_chemical_formula_weight 426.72
_chemical_name_systematic
;
?
;
_space_group_IT_number 2
_symmetry_cell_setting triclinic
_symmetry_space_group_name_Hall '-P 1'
_symmetry_space_group_name_H-M 'P -1'
_atom_sites_solution_hydrogens geom
_atom_sites_solution_primary direct
_atom_sites_solution_secondary difmap
_audit_creation_method SHELXL-97
_cell_angle_alpha 90.195(9)
_cell_angle_beta 94.010(8)
_cell_angle_gamma 93.062(8)
_cell_formula_units_Z 4
_cell_length_a 9.775(9)
_cell_length_b 10.351(5)
_cell_length_c 14.610(7)
_cell_measurement_reflns_used 877
_cell_measurement_temperature 150(2)
_cell_measurement_theta_max 24.75
_cell_measurement_theta_min 2.8
_cell_volume 1472.5(17)
_computing_cell_refinement 'Bruker SAINT version 6.36a (Bruker, 2000), GEMINI, TWINABS'
_computing_data_collection 'Bruker SMART version 5.625 (Bruker, 2001)'
_computing_data_reduction 'Bruker SAINT; Bruker SHELXTL (Bruker, 2001)'
_computing_publication_material 'enCIFer (CCDC, 2003); PLATON (Spek, 2003)'
_computing_structure_refinement 'SHELXL-97 (Sheldrick, 1997)'
_computing_structure_solution 'SHELXS-97 (Sheldrick, 1990)'
_diffrn_ambient_temperature 150(2)
_diffrn_measured_fraction_theta_full 0.983
_diffrn_measured_fraction_theta_max 0.971
_diffrn_measurement_device_type 'Bruker SMART APEX CCD area detector'
_diffrn_measurement_method \w
_diffrn_radiation_monochromator graphite
_diffrn_radiation_source 'normal-focus sealed tube'
_diffrn_radiation_type MoK\a
_diffrn_radiation_wavelength 0.71073
_diffrn_reflns_av_R_equivalents 0.049
_diffrn_reflns_av_sigmaI/netI 0.0561
_diffrn_reflns_limit_h_max 11
_diffrn_reflns_limit_h_min -11
_diffrn_reflns_limit_k_max 12
_diffrn_reflns_limit_k_min -12
_diffrn_reflns_limit_l_max 17
_diffrn_reflns_limit_l_min -17
_diffrn_reflns_number 12747
_diffrn_reflns_theta_full 25.00
_diffrn_reflns_theta_max 25.22
_diffrn_reflns_theta_min 2.41
_diffrn_standards_decay_% 0
_diffrn_standards_number 0
_exptl_absorpt_coefficient_mu 1.663
_exptl_absorpt_correction_T_max 1.000
_exptl_absorpt_correction_T_min 0.726
_exptl_absorpt_correction_type multi-scan
_exptl_crystal_colour colourless
_exptl_crystal_density_diffrn 1.925
_exptl_crystal_density_method 'not measured'
_exptl_crystal_description tablet
_exptl_crystal_F_000 856
_exptl_crystal_size_max 0.21
_exptl_crystal_size_mid 0.11
_exptl_crystal_size_min 0.06
_refine_diff_density_max 1.343
_refine_diff_density_min -0.648
_refine_diff_density_rms 0.143
_refine_ls_extinction_method none
_refine_ls_goodness_of_fit_ref 1.068
_refine_ls_hydrogen_treatment constr
_refine_ls_matrix_type full
_refine_ls_number_parameters 380
_refine_ls_number_reflns 7514
_refine_ls_number_restraints 0
_refine_ls_restrained_S_all 1.068
_refine_ls_R_factor_all 0.0567
_refine_ls_R_factor_gt 0.0441
_refine_ls_shift/su_max 0.002
_refine_ls_shift/su_mean 0.000
_refine_ls_structure_factor_coef Fsqd
_refine_ls_weighting_details 'calc w=1/[\s^2^(Fo^2^)+(0.0456P)^2^] where P=(Fo^2^+2Fc^2^)/3'
_refine_ls_weighting_scheme calc
_refine_ls_wR_factor_gt 0.0916
_refine_ls_wR_factor_ref 0.0959
_reflns_number_gt 6308
_reflns_number_total 7514
_reflns_threshold_expression >2\s(I)
_cod_data_source_file b506785e.txt
_cod_data_source_block cdnnso
_cod_depositor_comments
;
The following automatic conversions were performed:
'_symmetry_cell_setting' value 'Triclinic' changed to 'triclinic'
according to '/home/saulius/struct/CIF-dictionaries/cif_core.dic'
dictionary named 'cif_core.dic' version 2.4.1 from 2010-06-29.

Automatic conversion script
Id: cif_fix_enum 1527 2010-12-29 10:47:43Z saulius 
;
_cod_database_code 7008742

loop_
_symmetry_equiv_pos_as_xyz
'x, y, z'
'-x, -y, -z'

loop_
_atom_site_label
_atom_site_type_symbol
_atom_site_fract_x
_atom_site_fract_y
_atom_site_fract_z
_atom_site_U_iso_or_equiv
_atom_site_adp_type
_atom_site_occupancy
_atom_site_symmetry_multiplicity
_atom_site_calc_flag
_atom_site_refinement_flags
_atom_site_disorder_assembly
_atom_site_disorder_group
Cd2 Cd 0.24620(4) 0.92486(4) 0.07811(3) 0.01863(13) Uani 1 1 d . . .
N1A N 0.4408(4) 0.8488(5) 0.1509(3) 0.0238(12) Uani 1 1 d . . .
H1A H 0.5070 0.9169 0.1534 0.029 Uiso 1 1 calc R . .
C2A C 0.4233(6) 0.8092(6) 0.2461(4) 0.0305(16) Uani 1 1 d . . .
H2C H 0.5128 0.7841 0.2747 0.037 Uiso 1 1 calc R . .
H2D H 0.3584 0.7325 0.2460 0.037 Uiso 1 1 calc R . .
C3A C 0.3703(6) 0.9150(7) 0.3024(4) 0.0369(17) Uani 1 1 d . . .
H3C H 0.4409 0.9874 0.3074 0.044 Uiso 1 1 calc R . .
H3D H 0.3596 0.8818 0.3651 0.044 Uiso 1 1 calc R . .
S4A S 0.20939(17) 0.97883(17) 0.26026(11) 0.0324(4) Uani 1 1 d . . .
C5A C 0.0804(6) 0.8485(7) 0.2715(4) 0.0330(16) Uani 1 1 d . . .
H5C H 0.1256 0.7658 0.2811 0.040 Uiso 1 1 calc R . .
H5D H 0.0278 0.8648 0.3254 0.040 Uiso 1 1 calc R . .
C6A C -0.0162(6) 0.8387(7) 0.1859(4) 0.0331(16) Uani 1 1 d . . .
H6C H -0.0926 0.7751 0.1965 0.040 Uiso 1 1 calc R . .
H6D H -0.0559 0.9237 0.1747 0.040 Uiso 1 1 calc R . .
N7A N 0.0504(4) 0.7996(5) 0.1032(3) 0.0240(12) Uani 1 1 d . . .
H7A H -0.0118 0.8145 0.0538 0.029 Uiso 1 1 calc R . .
C8A C 0.0714(6) 0.6605(6) 0.1017(4) 0.0297(15) Uani 1 1 d . . .
H8C H -0.0185 0.6114 0.0986 0.036 Uiso 1 1 calc R . .
H8D H 0.1244 0.6359 0.1586 0.036 Uiso 1 1 calc R . .
C9A C 0.1480(6) 0.6277(7) 0.0199(4) 0.0322(16) Uani 1 1 d . . .
H9C H 0.1619 0.5336 0.0196 0.039 Uiso 1 1 calc R . .
H9D H 0.0920 0.6480 -0.0367 0.039 Uiso 1 1 calc R . .
O10A O 0.2779(4) 0.6966(4) 0.0198(3) 0.0223(9) Uani 1 1 d . . .
N5 N 0.2444(6) 1.2015(6) 0.0732(4) 0.0352(16) Uani 1 1 d . . .
N4 N 0.2778(5) 0.9401(5) -0.1174(4) 0.0198(12) Uani 1 1 d . . .
O51 O 0.1507(4) 1.1198(4) 0.0444(3) 0.0309(11) Uani 1 1 d . . .
O52 O 0.3521(4) 1.1684(5) 0.1121(3) 0.0343(12) Uani 1 1 d . . .
O53 O 0.2239(5) 1.3175(5) 0.0599(4) 0.0657(17) Uani 1 1 d . . .
O41 O 0.3639(4) 0.9740(4) -0.0512(3) 0.0255(10) Uani 1 1 d . . .
O42 O 0.1624(4) 0.8943(4) -0.0995(3) 0.0260(11) Uani 1 1 d . . .
O43 O 0.3093(4) 0.9576(4) -0.1970(3) 0.0303(11) Uani 1 1 d . . .
C11A C 0.3861(6) 0.6415(6) 0.0719(4) 0.0308(16) Uani 1 1 d . . .
H11C H 0.4243 0.5723 0.0361 0.037 Uiso 1 1 calc R . .
H11D H 0.3521 0.6029 0.1285 0.037 Uiso 1 1 calc R . .
C12A C 0.4940(6) 0.7450(6) 0.0958(4) 0.0283(15) Uani 1 1 d . . .
H12C H 0.5722 0.7072 0.1309 0.034 Uiso 1 1 calc R . .
H12D H 0.5279 0.7822 0.0387 0.034 Uiso 1 1 calc R . .
Cd1 Cd 0.23584(4) 0.57570(4) -0.42440(3) 0.01911(13) Uani 1 1 d . . .
N1 N 0.4411(4) 0.6094(5) -0.3382(3) 0.0232(12) Uani 1 1 d . . .
H1 H 0.5007 0.5530 -0.3620 0.028 Uiso 1 1 calc R . .
C2 C 0.4322(6) 0.5728(6) -0.2418(4) 0.0265(14) Uani 1 1 d . . .
H2A H 0.5143 0.6098 -0.2054 0.032 Uiso 1 1 calc R . .
H2B H 0.4322 0.4774 -0.2369 0.032 Uiso 1 1 calc R . .
C3 C 0.3073(6) 0.6181(7) -0.2024(4) 0.0357(18) Uani 1 1 d . . .
H3A H 0.3014 0.7121 -0.2133 0.043 Uiso 1 1 calc R . .
H3B H 0.3137 0.6041 -0.1353 0.043 Uiso 1 1 calc R . .
S4 S 0.15516(17) 0.53394(18) -0.25274(11) 0.0353(4) Uani 1 1 d . . .
C5 C 0.0251(6) 0.6523(7) -0.2583(4) 0.0356(18) Uani 1 1 d . . .
H5A H -0.0628 0.6091 -0.2826 0.043 Uiso 1 1 calc R . .
H5B H 0.0125 0.6819 -0.1951 0.043 Uiso 1 1 calc R . .
C6 C 0.0546(6) 0.7687(7) -0.3159(4) 0.0368(17) Uani 1 1 d . . .
H6A H -0.0250 0.8241 -0.3174 0.044 Uiso 1 1 calc R . .
H6B H 0.1351 0.8194 -0.2871 0.044 Uiso 1 1 calc R . .
N7 N 0.0818(5) 0.7350(5) -0.4097(3) 0.0286(13) Uani 1 1 d . . .
H7 H -0.0014 0.7037 -0.4384 0.034 Uiso 1 1 calc R . .
C8 C 0.1256(6) 0.8526(7) -0.4607(4) 0.0338(17) Uani 1 1 d . . .
H8A H 0.1056 0.8370 -0.5274 0.041 Uiso 1 1 calc R . .
H8B H 0.0719 0.9258 -0.4428 0.041 Uiso 1 1 calc R . .
C9 C 0.2742(7) 0.8876(7) -0.4423(5) 0.0396(19) Uani 1 1 d . . .
H9A H 0.2992 0.9690 -0.4740 0.048 Uiso 1 1 calc R . .
H9B H 0.2966 0.9001 -0.3757 0.048 Uiso 1 1 calc R . .
O10 O 0.3473(4) 0.7849(4) -0.4755(3) 0.0300(11) Uani 1 1 d . . .
C11 C 0.4884(6) 0.7849(6) -0.4420(4) 0.0288(15) Uani 1 1 d . . .
H11A H 0.5303 0.8738 -0.4455 0.035 Uiso 1 1 calc R . .
H11B H 0.5377 0.7288 -0.4821 0.035 Uiso 1 1 calc R . .
C12 C 0.5070(6) 0.7388(6) -0.3458(4) 0.0314(15) Uani 1 1 d . . .
H12A H 0.6061 0.7364 -0.3272 0.038 Uiso 1 1 calc R . .
H12B H 0.4660 0.7993 -0.3042 0.038 Uiso 1 1 calc R . .
N3 N 0.2181(6) 0.2897(6) -0.4239(4) 0.0311(14) Uani 1 1 d . . .
O31 O 0.1402(4) 0.3730(4) -0.4608(3) 0.0314(11) Uani 1 1 d . . .
O32 O 0.3241(4) 0.3317(5) -0.3796(3) 0.0352(12) Uani 1 1 d . . .
O33 O 0.1889(5) 0.1753(5) -0.4348(4) 0.0610(16) Uani 1 1 d . . .
N2 N 0.2607(5) 0.5453(5) -0.6177(4) 0.0224(12) Uani 1 1 d . . .
O21 O 0.3557(4) 0.5235(4) -0.5571(3) 0.0249(10) Uani 1 1 d . . .
O22 O 0.1517(4) 0.5854(5) -0.5912(3) 0.0334(12) Uani 1 1 d . . .
O23 O 0.2763(4) 0.5253(4) -0.6980(3) 0.0272(10) Uani 1 1 d . . .

loop_
_atom_site_aniso_label
_atom_site_aniso_U_11
_atom_site_aniso_U_22
_atom_site_aniso_U_33
_atom_site_aniso_U_23
_atom_site_aniso_U_13
_atom_site_aniso_U_12
Cd2 0.0244(3) 0.0168(3) 0.0151(3) 0.00516(19) 0.00303(18) 0.00238(19)
N1A 0.019(3) 0.028(3) 0.025(3) 0.004(2) 0.002(2) -0.001(2)
C2A 0.034(4) 0.039(5) 0.018(3) 0.005(3) -0.001(3) 0.003(3)
C3A 0.043(4) 0.043(5) 0.023(4) -0.005(4) -0.008(3) 0.000(3)
S4A 0.0490(11) 0.0248(11) 0.0246(10) -0.0020(8) 0.0082(8) 0.0069(8)
C5A 0.042(4) 0.040(5) 0.019(3) 0.005(3) 0.012(3) 0.007(3)
C6A 0.025(3) 0.042(5) 0.033(4) 0.012(3) 0.004(3) 0.005(3)
N7A 0.024(3) 0.032(3) 0.016(3) 0.006(2) -0.003(2) 0.005(2)
C8A 0.044(4) 0.023(4) 0.021(4) 0.010(3) 0.002(3) -0.006(3)
C9A 0.046(4) 0.025(4) 0.024(4) -0.001(3) -0.001(3) -0.008(3)
O10A 0.031(2) 0.018(2) 0.017(2) 0.0016(19) -0.0007(17) -0.0016(18)
N5 0.052(5) 0.015(4) 0.041(4) 0.002(3) 0.010(3) 0.013(3)
N4 0.025(3) 0.012(3) 0.022(3) 0.003(2) -0.002(2) 0.001(2)
O51 0.034(3) 0.023(3) 0.034(3) 0.005(2) -0.0049(19) -0.002(2)
O52 0.036(3) 0.032(3) 0.034(3) 0.000(2) -0.004(2) -0.002(2)
O53 0.074(4) 0.025(4) 0.097(5) 0.007(3) -0.006(3) 0.009(3)
O41 0.025(2) 0.037(3) 0.013(2) 0.003(2) -0.0043(17) -0.0051(19)
O42 0.023(2) 0.026(3) 0.027(3) 0.006(2) -0.0015(18) -0.0089(19)
O43 0.041(3) 0.036(3) 0.013(2) 0.000(2) 0.0022(18) -0.008(2)
C11A 0.046(4) 0.024(4) 0.024(4) -0.002(3) 0.003(3) 0.010(3)
C12A 0.027(4) 0.030(4) 0.029(4) 0.006(3) 0.009(3) 0.011(3)
Cd1 0.0239(3) 0.0175(3) 0.0159(3) -0.0031(2) 0.00196(18) 0.0005(2)
N1 0.022(3) 0.027(3) 0.022(3) -0.003(2) 0.006(2) 0.010(2)
C2 0.029(4) 0.031(4) 0.018(3) 0.002(3) -0.003(3) 0.005(3)
C3 0.046(4) 0.046(5) 0.016(4) 0.001(3) 0.005(3) 0.010(3)
S4 0.0432(11) 0.0346(12) 0.0286(10) 0.0024(8) 0.0139(8) -0.0068(8)
C5 0.028(4) 0.047(5) 0.032(4) -0.011(4) 0.012(3) -0.007(3)
C6 0.028(4) 0.053(5) 0.029(4) -0.005(3) 0.001(3) 0.009(3)
N7 0.029(3) 0.032(4) 0.024(3) -0.009(3) -0.008(2) 0.007(2)
C8 0.049(4) 0.024(4) 0.027(4) -0.001(3) -0.016(3) 0.012(3)
C9 0.078(6) 0.020(4) 0.023(4) 0.005(3) 0.006(3) 0.014(4)
O10 0.051(3) 0.020(3) 0.020(2) 0.002(2) 0.0095(19) 0.003(2)
C11 0.033(4) 0.021(4) 0.034(4) -0.006(3) 0.014(3) -0.003(3)
C12 0.034(4) 0.027(4) 0.034(4) -0.003(3) 0.004(3) -0.002(3)
N3 0.023(3) 0.024(4) 0.047(4) -0.005(3) 0.003(2) 0.007(3)
O31 0.028(2) 0.021(3) 0.043(3) -0.008(2) -0.007(2) 0.0021(19)
O32 0.031(3) 0.034(3) 0.040(3) -0.004(2) -0.010(2) 0.007(2)
O33 0.064(4) 0.013(3) 0.105(5) -0.007(3) 0.004(3) 0.000(3)
N2 0.028(3) 0.015(3) 0.025(3) 0.003(2) 0.004(2) 0.003(2)
O21 0.021(2) 0.030(3) 0.023(2) -0.003(2) -0.0031(18) 0.0061(18)
O22 0.034(3) 0.040(3) 0.028(3) -0.007(2) 0.002(2) 0.015(2)
O23 0.036(3) 0.036(3) 0.010(2) 0.003(2) 0.0087(17) -0.0009(19)

loop_
_atom_type_symbol
_atom_type_description
_atom_type_scat_dispersion_real
_atom_type_scat_dispersion_imag
_atom_type_scat_source
C C 0.0033 0.0016 'International Tables Vol C Tables 4.2.6.8 and 6.1.1.4'
H H 0.0000 0.0000 'International Tables Vol C Tables 4.2.6.8 and 6.1.1.4'
N N 0.0061 0.0033 'International Tables Vol C Tables 4.2.6.8 and 6.1.1.4'
O O 0.0106 0.0060 'International Tables Vol C Tables 4.2.6.8 and 6.1.1.4'
S S 0.1246 0.1234 'International Tables Vol C Tables 4.2.6.8 and 6.1.1.4'
Cd Cd -0.8075 1.2024 'International Tables Vol C Tables 4.2.6.8 and 6.1.1.4'

loop_
_geom_angle_atom_site_label_1
_geom_angle_atom_site_label_2
_geom_angle_atom_site_label_3
_geom_angle
_geom_angle_site_symmetry_1
_geom_angle_site_symmetry_3
_geom_angle_publ_flag
N1A Cd2 N7A 113.18(17) . . ?
N1A Cd2 O51 139.22(17) . . ?
N7A Cd2 O51 99.91(17) . . ?
N1A Cd2 O41 90.70(15) . . ?
N7A Cd2 O41 133.90(15) . . ?
O51 Cd2 O41 82.33(15) . . ?
N1A Cd2 O10A 71.10(15) . . ?
N7A Cd2 O10A 72.02(16) . . ?
O51 Cd2 O10A 145.13(14) . . ?
O41 Cd2 O10A 80.33(14) . . ?
N1A Cd2 S4A 78.08(13) . . ?
N7A Cd2 S4A 77.79(12) . . ?
O51 Cd2 S4A 86.76(11) . . ?
O41 Cd2 S4A 147.79(11) . . ?
O10A Cd2 S4A 122.63(10) . . ?
C2A N1A C12A 112.2(5) . . ?
C2A N1A Cd2 113.5(3) . . ?
C12A N1A Cd2 110.4(3) . . ?
N1A C2A C3A 112.3(5) . . ?
C2A C3A S4A 116.5(4) . . ?
C3A S4A C5A 105.6(3) . . ?
C3A S4A Cd2 94.2(2) . . ?
C5A S4A Cd2 94.5(2) . . ?
C6A C5A S4A 110.1(4) . . ?
N7A C6A C5A 113.6(5) . . ?
C8A N7A C6A 112.0(5) . . ?
C8A N7A Cd2 113.1(3) . . ?
C6A N7A Cd2 113.2(4) . . ?
N7A C8A C9A 109.8(5) . . ?
O10A C9A C8A 112.4(5) . . ?
C11A O10A C9A 115.5(5) . . ?
C11A O10A Cd2 109.9(3) . . ?
C9A O10A Cd2 107.1(3) . . ?
O52 N5 O53 121.0(6) . . ?
O52 N5 O51 121.7(6) . . ?
O53 N5 O51 117.3(6) . . ?
O43 N4 O42 122.1(5) . . ?
O43 N4 O41 119.2(5) . . ?
O42 N4 O41 118.6(5) . . ?
N5 O51 Cd2 102.8(4) . . ?
N4 O41 Cd2 103.5(3) . . ?
O10A C11A C12A 108.3(5) . . ?
N1A C12A C11A 111.4(5) . . ?
O31 Cd1 N1 122.86(16) . . ?
O31 Cd1 N7 115.56(17) . . ?
N1 Cd1 N7 114.76(18) . . ?
O31 Cd1 O21 78.79(15) . . ?
N1 Cd1 O21 90.73(15) . . ?
N7 Cd1 O21 128.02(16) . . ?
O31 Cd1 O10 149.03(15) . . ?
N1 Cd1 O10 72.41(16) . . ?
N7 Cd1 O10 72.39(17) . . ?
O21 Cd1 O10 73.95(14) . . ?
O31 Cd1 O22 74.36(16) . . ?
N1 Cd1 O22 137.26(15) . . ?
N7 Cd1 O22 82.80(15) . . ?
O21 Cd1 O22 51.73(13) . . ?
O10 Cd1 O22 77.30(15) . . ?
O31 Cd1 S4 86.76(12) . . ?
N1 Cd1 S4 78.88(13) . . ?
N7 Cd1 S4 77.92(13) . . ?
O21 Cd1 S4 153.83(11) . . ?
O10 Cd1 S4 123.98(10) . . ?
O22 Cd1 S4 143.83(11) . . ?
C12 N1 C2 111.1(5) . . ?
C12 N1 Cd1 114.9(4) . . ?
C2 N1 Cd1 113.0(3) . . ?
N1 C2 C3 112.7(5) . . ?
C2 C3 S4 111.3(5) . . ?
C3 S4 C5 105.2(3) . . ?
C3 S4 Cd1 91.6(2) . . ?
C5 S4 Cd1 95.8(2) . . ?
C6 C5 S4 115.6(4) . . ?
N7 C6 C5 112.7(6) . . ?
C6 N7 C8 110.5(5) . . ?
C6 N7 Cd1 115.7(4) . . ?
C8 N7 Cd1 110.1(4) . . ?
C9 C8 N7 112.0(5) . . ?
O10 C9 C8 107.4(6) . . ?
C9 O10 C11 114.8(5) . . ?
C9 O10 Cd1 108.2(4) . . ?
C11 O10 Cd1 106.3(3) . . ?
O10 C11 C12 113.0(5) . . ?
N1 C12 C11 110.0(5) . . ?
O33 N3 O32 122.9(6) . . ?
O33 N3 O31 120.0(6) . . ?
O32 N3 O31 117.1(6) . . ?
N3 O31 Cd1 108.2(4) . . ?
O23 N2 O22 122.2(5) . . ?
O23 N2 O21 120.2(5) . . ?
O22 N2 O21 117.6(5) . . ?
N2 O21 Cd1 97.7(3) . . ?
N2 O22 Cd1 92.8(3) . . ?

loop_
_geom_bond_atom_site_label_1
_geom_bond_atom_site_label_2
_geom_bond_distance
_geom_bond_site_symmetry_2
_geom_bond_publ_flag
Cd2 N1A 2.292(4) . ?
Cd2 N7A 2.306(5) . ?
Cd2 O51 2.308(4) . ?
Cd2 O41 2.325(4) . ?
Cd2 O10A 2.550(4) . ?
Cd2 S4A 2.769(2) . ?
N1A C2A 1.470(7) . ?
N1A C12A 1.479(7) . ?
C2A C3A 1.503(8) . ?
C3A S4A 1.807(6) . ?
S4A C5A 1.813(7) . ?
C5A C6A 1.513(8) . ?
C6A N7A 1.476(7) . ?
N7A C8A 1.466(7) . ?
C8A C9A 1.500(8) . ?
C9A O10A 1.423(7) . ?
O10A C11A 1.407(6) . ?
N5 O52 1.226(6) . ?
N5 O53 1.242(7) . ?
N5 O51 1.262(7) . ?
N4 O43 1.234(6) . ?
N4 O42 1.245(6) . ?
N4 O41 1.272(5) . ?
C11A C12A 1.486(8) . ?
Cd1 O31 2.297(4) . ?
Cd1 N1 2.303(4) . ?
Cd1 N7 2.311(5) . ?
Cd1 O21 2.409(4) . ?
Cd1 O10 2.511(4) . ?
Cd1 O22 2.522(4) . ?
Cd1 S4 2.710(2) . ?
N1 C12 1.462(7) . ?
N1 C2 1.467(7) . ?
C2 C3 1.483(8) . ?
C3 S4 1.793(7) . ?
S4 C5 1.809(7) . ?
C5 C6 1.499(9) . ?
C6 N7 1.459(7) . ?
N7 C8 1.488(8) . ?
C8 C9 1.484(8) . ?
C9 O10 1.414(7) . ?
O10 C11 1.432(6) . ?
C11 C12 1.488(8) . ?
N3 O33 1.211(7) . ?
N3 O32 1.240(6) . ?
N3 O31 1.277(6) . ?
N2 O23 1.212(6) . ?
N2 O22 1.249(6) . ?
N2 O21 1.267(6) . ?
